data_2108124
loop_
_publ_author_name
'Huang, Xianyu'
'Chen, Daoliang'
'He, Mingrui'
'Li, Jianfeng'
'Huang, Jiawei'
'Li, Baolin'

_publ_section_title
;
 Crystal structure and luminescent properties of novel coordination
 polymers constructed with bifurandicarboxylic acid
;
_journal_coeditor_code AO5021
_journal_issue 4
_journal_name_full 'Acta Crystallographica Section B'
_journal_page_first 715
_journal_page_last 721
_journal_paper_doi 10.1107/S2052520617003870
_journal_volume 73
_journal_year 2017
_chemical_formula_moiety 'C10 H8 O8 Zn'
_chemical_formula_sum 'C10 H8 O8 Zn'
_chemical_formula_weight 321.53
_chemical_name_common 'complex 1'
_space_group_crystal_system monoclinic
_space_group_IT_number 15
_space_group_name_Hall '-C 2yc'
_space_group_name_H-M_alt 'C 1 2/c 1'
_atom_sites_solution_hydrogens geom
_atom_sites_solution_primary direct
_atom_sites_solution_secondary difmap
_audit_creation_method SHELXL-97
_cell_angle_alpha 90.00
_cell_angle_beta 100.7620(10)
_cell_angle_gamma 90.00
_cell_formula_units_Z 4
_cell_length_a 15.3546(7)
_cell_length_b 5.8885(3)
_cell_length_c 11.9905(5)
_cell_measurement_reflns_used 6685
_cell_measurement_temperature 100(2)
_cell_measurement_theta_max 27.11
_cell_measurement_theta_min 2.70
_cell_volume 1065.06(9)
_computing_cell_refinement 'Bruker SAINT'
_computing_data_collection 'Bruker APEX2'
_computing_data_reduction 'Bruker SAINT'
_computing_molecular_graphics 'Bruker SHELXTL'
_computing_publication_material 'Bruker SHELXTL'
_computing_structure_refinement 'SHELXL-97 (Sheldrick, 2008)'
_computing_structure_solution 'SHELXS-97 (Sheldrick, 2008)'
_diffrn_ambient_temperature 100(2)
_diffrn_measured_fraction_theta_full 0.997
_diffrn_measured_fraction_theta_max 0.997
_diffrn_measurement_device_type 'Bruker APEX-II CCD'
_diffrn_measurement_method '\f and \w scans'
_diffrn_radiation_monochromator graphite
_diffrn_radiation_source 'fine-focus sealed tube'
_diffrn_radiation_type MoK\a
_diffrn_radiation_wavelength 0.71073
_diffrn_reflns_av_R_equivalents 0.0231
_diffrn_reflns_av_sigmaI/netI 0.0134
_diffrn_reflns_limit_h_max 19
_diffrn_reflns_limit_h_min -19
_diffrn_reflns_limit_k_max 7
_diffrn_reflns_limit_k_min -7
_diffrn_reflns_limit_l_max 15
_diffrn_reflns_limit_l_min -15
_diffrn_reflns_number 8963
_diffrn_reflns_theta_full 27.12
_diffrn_reflns_theta_max 27.12
_diffrn_reflns_theta_min 2.70
_exptl_absorpt_coefficient_mu 2.344
_exptl_absorpt_correction_type none
_exptl_crystal_colour colourless
_exptl_crystal_density_diffrn 2.005
_exptl_crystal_density_method 'not measured'
_exptl_crystal_description stick
_exptl_crystal_F_000 648
_exptl_crystal_size_max 0.45
_exptl_crystal_size_mid 0.16
_exptl_crystal_size_min 0.12
_refine_diff_density_max 0.348
_refine_diff_density_min -0.506
_refine_ls_extinction_method none
_refine_ls_goodness_of_fit_ref 1.101
_refine_ls_hydrogen_treatment mixed
_refine_ls_matrix_type full
_refine_ls_number_parameters 95
_refine_ls_number_reflns 1175
_refine_ls_number_restraints 0
_refine_ls_restrained_S_all 1.101
_refine_ls_R_factor_all 0.0203
_refine_ls_R_factor_gt 0.0197
_refine_ls_shift/su_max 0.000
_refine_ls_shift/su_mean 0.000
_refine_ls_structure_factor_coef Fsqd
_refine_ls_weighting_details 'calc w=1/[\s^2^(Fo^2^)+(0.0287P)^2^+1.8093P] where P=(Fo^2^+2Fc^2^)/3'
_refine_ls_weighting_scheme calc
_refine_ls_wR_factor_gt 0.0517
_refine_ls_wR_factor_ref 0.0520
_reflns_number_gt 1145
_reflns_number_total 1175
_reflns_threshold_expression >2sigma(I)
_cod_data_source_file ao5021sup1.cif
_cod_data_source_block 1
_cod_depositor_comments
;
 Updating space group information.

 Antanas Vaitkus,
 2018-07-31

The following automatic conversions were performed:

'_symmetry_cell_setting' value 'Monoclinic' changed to 'monoclinic'
according to
/home/data/users/saulius/crontab/automatic-downloads/rss-feeds/IUCr/lib/dictionaries/cif_core.dic
dictionary named 'cif_core.dic' version 2.4.2 from 2011-04-26.

Automatic conversion script
Id: cif_fix_values 4973 2017-02-22 13:04:09Z antanas 
;
_cod_original_sg_symbol_H-M 'C 2/c   '
_cod_database_code 2108124
_cod_database_fobs_code 2108124

loop_
_space_group_symop_id
_space_group_symop_operation_xyz
1 'x, y, z'
2 '-x, y, -z+1/2'
3 'x+1/2, y+1/2, z'
4 '-x+1/2, y+1/2, -z+1/2'
5 '-x, -y, -z'
6 'x, -y, z-1/2'
7 '-x+1/2, -y+1/2, -z'
8 'x+1/2, -y+1/2, z-1/2'

loop_
_atom_site_type_symbol
_atom_site_label
_atom_site_fract_x
_atom_site_fract_y
_atom_site_fract_z
_atom_site_U_iso_or_equiv
_atom_site_adp_type
_atom_site_calc_flag
_atom_site_refinement_flags
_atom_site_occupancy
_atom_site_symmetry_multiplicity
Zn Zn1 0.5000 0.64656(4) 0.2500 0.00564(9) Uani d S 1 2
O O1 0.39117(7) 0.48095(18) 0.19363(9) 0.0078(2) Uani d . 1 1
O O2 0.46989(7) 0.26740(19) 0.09408(9) 0.0086(2) Uani d . 1 1
O O3 0.33211(7) -0.03306(18) 0.04275(9) 0.0068(2) Uani d . 1 1
O O9 0.53621(8) 0.84768(19) 0.13412(10) 0.0094(2) Uani d . 1 1
C C1 0.40058(10) 0.3082(3) 0.13314(12) 0.0065(3) Uani d . 1 1
C C2 0.32518(10) 0.1513(2) 0.11137(12) 0.0066(3) Uani d . 1 1
C C3 0.19913(10) -0.0464(3) 0.09595(12) 0.0076(3) Uani d . 1 1
H H3A 0.1428 -0.0941 0.1036 0.009 Uiso calc R 1 1
C C4 0.25434(10) -0.1494(2) 0.03452(13) 0.0064(3) Uani d . 1 1
C C7 0.24529(10) 0.1488(2) 0.14592(13) 0.0077(3) Uani d . 1 1
H H3 0.2250 0.2542 0.1929 0.009 Uiso calc R 1 1
H H1 0.5368(15) 0.795(4) 0.074(2) 0.020(6) Uiso d . 1 1
H H2 0.5121(16) 0.985(5) 0.123(2) 0.030(6) Uiso d . 1 1

loop_
_atom_site_aniso_label
_atom_site_aniso_U_11
_atom_site_aniso_U_22
_atom_site_aniso_U_33
_atom_site_aniso_U_12
_atom_site_aniso_U_13
_atom_site_aniso_U_23
Zn1 0.00534(13) 0.00458(14) 0.00681(14) 0.000 0.00068(9) 0.000
O1 0.0083(5) 0.0067(5) 0.0083(5) -0.0010(4) 0.0010(4) -0.0028(4)
O2 0.0074(5) 0.0077(5) 0.0111(5) -0.0007(4) 0.0032(4) -0.0012(4)
O3 0.0067(5) 0.0053(5) 0.0086(5) -0.0018(4) 0.0017(4) -0.0021(4)
O9 0.0126(6) 0.0080(5) 0.0082(5) 0.0025(4) 0.0039(4) 0.0013(4)
C1 0.0081(6) 0.0062(6) 0.0045(6) 0.0007(5) -0.0004(5) 0.0023(5)
C2 0.0093(7) 0.0041(7) 0.0059(6) 0.0003(5) 0.0003(5) -0.0019(5)
C3 0.0076(7) 0.0080(7) 0.0072(7) -0.0012(6) 0.0009(5) -0.0001(5)
C4 0.0063(7) 0.0053(7) 0.0069(6) -0.0013(5) -0.0005(5) 0.0009(5)
C7 0.0087(7) 0.0070(7) 0.0072(7) -0.0003(5) 0.0014(5) -0.0009(5)

loop_
_atom_type_symbol
_atom_type_description
_atom_type_scat_dispersion_real
_atom_type_scat_dispersion_imag
_atom_type_scat_source
C C 0.0033 0.0016 'International Tables Vol C Tables 4.2.6.8 and 6.1.1.4'
H H 0.0000 0.0000 'International Tables Vol C Tables 4.2.6.8 and 6.1.1.4'
O O 0.0106 0.0060 'International Tables Vol C Tables 4.2.6.8 and 6.1.1.4'
Zn Zn 0.2839 1.4301 'International Tables Vol C Tables 4.2.6.8 and 6.1.1.4'

loop_
_geom_angle_atom_site_label_1
_geom_angle_atom_site_label_2
_geom_angle_atom_site_label_3
_geom_angle_site_symmetry_1
_geom_angle_site_symmetry_3
_geom_angle
O1 Zn1 O1 2_655 . 119.78(6)
O1 Zn1 O9 2_655 . 102.01(4)
O1 Zn1 O9 . . 113.04(5)
O1 Zn1 O9 2_655 2_655 113.04(5)
O1 Zn1 O9 . 2_655 102.01(4)
O9 Zn1 O9 . 2_655 106.64(7)
C1 O1 Zn1 . . 114.67(9)
C4 O3 C2 . . 105.93(11)
Zn1 O9 H1 . . 117.5(18)
Zn1 O9 H2 . . 119.0(16)
H1 O9 H2 . . 107(2)
O2 C1 O1 . . 123.80(14)
O2 C1 C2 . . 120.40(13)
O1 C1 C2 . . 115.80(13)
C7 C2 O3 . . 110.27(12)
C7 C2 C1 . . 132.58(13)
O3 C2 C1 . . 117.15(13)
C4 C3 C7 . . 105.99(13)
C4 C3 H3A . . 127.0
C7 C3 H3A . . 127.0
O3 C4 C3 . . 111.20(12)
O3 C4 C4 . 7_545 116.19(17)
C3 C4 C4 . 7_545 132.61(18)
C2 C7 C3 . . 106.60(13)
C2 C7 H3 . . 126.7
C3 C7 H3 . . 126.7

loop_
_geom_bond_atom_site_label_1
_geom_bond_atom_site_label_2
_geom_bond_site_symmetry_2
_geom_bond_distance
Zn1 O1 2_655 1.9437(11)
Zn1 O1 . 1.9438(11)
Zn1 O9 . 1.9827(11)
Zn1 O9 2_655 1.9827(11)
O1 C1 . 1.2731(18)
O2 C1 . 1.2633(18)
O3 C4 . 1.3641(18)
O3 C2 . 1.3782(17)
O9 H1 . 0.79(2)
O9 H2 . 0.89(3)
C1 C2 . 1.466(2)
C2 C7 . 1.366(2)
C3 C4 . 1.365(2)
C3 C7 . 1.423(2)
C3 H3A . 0.9300
C4 C4 7_545 1.438(3)
C7 H3 . 0.9300

loop_
_geom_torsion_atom_site_label_1
_geom_torsion_atom_site_label_2
_geom_torsion_atom_site_label_3
_geom_torsion_atom_site_label_4
_geom_torsion_site_symmetry_1
_geom_torsion_site_symmetry_4
_geom_torsion
O1 Zn1 O1 C1 2_655 . -41.40(9)
O9 Zn1 O1 C1 . . 78.84(11)
O9 Zn1 O1 C1 2_655 . -167.04(10)
Zn1 O1 C1 O2 . . -12.65(18)
Zn1 O1 C1 C2 . . 166.48(10)
C4 O3 C2 C7 . . 0.53(16)
C4 O3 C2 C1 . . -179.24(12)
O2 C1 C2 C7 . . 177.17(15)
O1 C1 C2 C7 . . -2.0(2)
O2 C1 C2 O3 . . -3.1(2)
O1 C1 C2 O3 . . 177.73(12)
C2 O3 C4 C3 . . -0.48(16)
C2 O3 C4 C4 . 7_545 179.58(16)
C7 C3 C4 O3 . . 0.24(17)
C7 C3 C4 C4 . 7_545 -179.8(2)
O3 C2 C7 C3 . . -0.39(17)
C1 C2 C7 C3 . . 179.34(15)
C4 C3 C7 C2 . . 0.09(17)
